data_7207974
loop_
_publ_author_name
'Ji, Can'
'Li, Bo'
'Ma, Ming-Li'
'Zang, Shuang-Quan'
'Hou, Hong-Wei'
'Mak, Thomas C. W.'

_publ_section_title
;
 A series of five divalent zinc and cadmium coordination polymers based on
 a new bifunctional ligand: syntheses, crystal structures, and properties
;
_journal_issue 11
_journal_name_full CrystEngComm
_journal_page_first 3951
_journal_paper_doi 10.1039/c2ce06720j
_journal_volume 14
_journal_year 2012
_chemical_formula_moiety 'C21 H16 Cd N4 O4'
_chemical_formula_sum 'C21 H16 Cd N4 O4'
_chemical_formula_weight 500.78
_chemical_name_systematic
;
?
;
_space_group_IT_number 15
_symmetry_cell_setting monoclinic
_symmetry_space_group_name_Hall '-C 2yc'
_symmetry_space_group_name_H-M 'C 1 2/c 1'
_atom_sites_solution_hydrogens geom
_atom_sites_solution_primary direct
_atom_sites_solution_secondary difmap
_audit_creation_method SHELXL-97
_cell_angle_alpha 90.00
_cell_angle_beta 99.143(7)
_cell_angle_gamma 90.00
_cell_formula_units_Z 8
_cell_length_a 21.3069(15)
_cell_length_b 10.2826(7)
_cell_length_c 17.8765(12)
_cell_measurement_reflns_used 2752
_cell_measurement_temperature 296
_cell_measurement_theta_max 29.2482
_cell_measurement_theta_min 3.0729
_cell_volume 3866.8(5)
_computing_structure_refinement 'SHELXL-97 (Sheldrick, 1997)'
_computing_structure_solution 'SHELXS-97 (Sheldrick, 1990)'
_diffrn_ambient_temperature 293(2)
_diffrn_measured_fraction_theta_full 0.998
_diffrn_measured_fraction_theta_max 0.998
_diffrn_radiation_monochromator graphite
_diffrn_radiation_source 'fine-focus sealed tube'
_diffrn_radiation_type MoK\a
_diffrn_radiation_wavelength 0.71073
_diffrn_reflns_av_R_equivalents 0.0288
_diffrn_reflns_av_sigmaI/netI 0.0448
_diffrn_reflns_limit_h_max 25
_diffrn_reflns_limit_h_min -18
_diffrn_reflns_limit_k_max 12
_diffrn_reflns_limit_k_min -8
_diffrn_reflns_limit_l_max 21
_diffrn_reflns_limit_l_min -19
_diffrn_reflns_number 6902
_diffrn_reflns_theta_full 25.00
_diffrn_reflns_theta_max 25.00
_diffrn_reflns_theta_min 3.08
_exptl_absorpt_coefficient_mu 1.167
_exptl_absorpt_correction_T_max 0.8263
_exptl_absorpt_correction_T_min 0.8001
_exptl_absorpt_correction_type multi-scan
_exptl_absorpt_process_details SADABS(2009)
_exptl_crystal_density_diffrn 1.720
_exptl_crystal_density_method 'not measured'
_exptl_crystal_F_000 2000
_exptl_crystal_size_max 0.20
_exptl_crystal_size_mid 0.18
_exptl_crystal_size_min 0.17
_refine_diff_density_max 0.408
_refine_diff_density_min -0.311
_refine_diff_density_rms 0.073
_refine_ls_extinction_method none
_refine_ls_goodness_of_fit_ref 1.041
_refine_ls_hydrogen_treatment constr
_refine_ls_matrix_type full
_refine_ls_number_parameters 271
_refine_ls_number_reflns 3401
_refine_ls_number_restraints 1
_refine_ls_restrained_S_all 1.047
_refine_ls_R_factor_all 0.0517
_refine_ls_R_factor_gt 0.0338
_refine_ls_shift/su_max 0.001
_refine_ls_shift/su_mean 0.000
_refine_ls_structure_factor_coef Fsqd
_refine_ls_weighting_details 'calc w=1/[\s^2^(Fo^2^)+(0.0263P)^2^+0.4921P] where P=(Fo^2^+2Fc^2^)/3'
_refine_ls_weighting_scheme calc
_refine_ls_wR_factor_gt 0.0656
_refine_ls_wR_factor_ref 0.0716
_reflns_number_gt 2598
_reflns_number_total 3401
_reflns_threshold_expression >2sigma(I)
_cod_data_source_file c2ce06720j.txt
_cod_data_source_block 5
_cod_original_sg_symbol_Hall ' -C 2yc'
_cod_original_sg_symbol_H-M ' C 2/c'
_cod_database_code 7207974

loop_
_symmetry_equiv_pos_as_xyz
'x, y, z'
'-x, y, -z+1/2'
'x+1/2, y+1/2, z'
'-x+1/2, y+1/2, -z+1/2'
'-x, -y, -z'
'x, -y, z-1/2'
'-x+1/2, -y+1/2, -z'
'x+1/2, -y+1/2, z-1/2'

loop_
_atom_site_label
_atom_site_type_symbol
_atom_site_fract_x
_atom_site_fract_y
_atom_site_fract_z
_atom_site_U_iso_or_equiv
_atom_site_adp_type
_atom_site_occupancy
_atom_site_symmetry_multiplicity
_atom_site_calc_flag
_atom_site_refinement_flags
Cd1 Cd 0.163138(11) -0.25073(2) 0.529027(13) 0.02593(10) Uani 1 1 d U
N1 N 0.18549(14) 0.6130(3) 0.62867(15) 0.0310(7) Uani 1 1 d .
N2 N 0.23852(15) 0.4589(3) 0.69680(15) 0.0303(7) Uani 1 1 d .
N4 N 0.56117(15) 0.2954(3) 0.5596(2) 0.0417(8) Uani 1 1 d .
N3 N 0.45669(14) 0.3178(3) 0.52681(18) 0.0372(8) Uani 1 1 d .
O1 O 0.10047(12) -0.3721(3) 0.43535(14) 0.0463(7) Uani 1 1 d .
O2 O 0.12337(13) -0.1748(3) 0.39981(14) 0.0464(7) Uani 1 1 d U
O3 O 0.25046(11) -0.1153(2) 0.51840(13) 0.0346(6) Uani 1 1 d .
O4 O 0.19124(12) -0.0521(2) 0.60064(14) 0.0391(7) Uani 1 1 d .
C1 C 0.0239(2) -0.1821(4) 0.2814(2) 0.0553(13) Uani 1 1 d .
H1 H 0.0407 -0.1033 0.3007 0.066 Uiso 1 1 calc R
C2 C 0.04661(18) -0.2944(4) 0.3149(2) 0.0342(9) Uani 1 1 d .
C3 C 0.02347(16) -0.4164(3) 0.28361(18) 0.0284(8) Uani 1 1 d .
C4 C 0.04582(18) -0.5379(4) 0.3141(2) 0.0369(10) Uani 1 1 d .
H4 H 0.0768 -0.5396 0.3571 0.044 Uiso 1 1 calc R
C5 C 0.02328(18) -0.6519(4) 0.2823(2) 0.0413(10) Uani 1 1 d .
H5 H 0.0389 -0.7303 0.3035 0.050 Uiso 1 1 calc R
C6 C 0.09459(18) -0.2808(4) 0.3873(2) 0.0362(10) Uani 1 1 d .
C7 C 0.27500(15) 0.0890(3) 0.58057(18) 0.0221(8) Uani 1 1 d .
C8 C 0.26765(16) 0.1655(3) 0.64270(18) 0.0254(8) Uani 1 1 d .
H8 H 0.2402 0.1390 0.6753 0.030 Uiso 1 1 calc R
C9 C 0.30110(17) 0.2813(3) 0.65631(19) 0.0267(8) Uani 1 1 d .
C10 C 0.34032(16) 0.3204(3) 0.6065(2) 0.0293(9) Uani 1 1 d .
H10 H 0.3617 0.3993 0.6146 0.035 Uiso 1 1 calc R
C11 C 0.34883(15) 0.2453(3) 0.5448(2) 0.0265(8) Uani 1 1 d .
C12 C 0.31624(15) 0.1286(3) 0.53220(18) 0.0240(8) Uani 1 1 d .
H12 H 0.3220 0.0767 0.4912 0.029 Uiso 1 1 calc R
C13 C 0.23703(16) -0.0346(3) 0.56602(19) 0.0248(8) Uani 1 1 d .
C14 C 0.29065(19) 0.3682(3) 0.72158(19) 0.0361(9) Uani 1 1 d .
H14A H 0.2805 0.3154 0.7630 0.043 Uiso 1 1 calc R
H14B H 0.3292 0.4164 0.7396 0.043 Uiso 1 1 calc R
C15 C 0.1763(2) 0.4474(4) 0.7052(2) 0.0442(10) Uani 1 1 d .
H15 H 0.1592 0.3853 0.7340 0.053 Uiso 1 1 calc R
C16 C 0.14429(19) 0.5425(4) 0.6643(2) 0.0420(10) Uani 1 1 d .
H16 H 0.1009 0.5581 0.6606 0.050 Uiso 1 1 calc R
C17 C 0.24204(18) 0.5590(3) 0.65000(19) 0.0299(9) Uani 1 1 d .
H17 H 0.2794 0.5872 0.6344 0.036 Uiso 1 1 calc R
C18 C 0.39168(17) 0.2913(4) 0.4896(2) 0.0350(9) Uani 1 1 d .
H18A H 0.3927 0.2252 0.4511 0.042 Uiso 1 1 calc R
H18B H 0.3739 0.3697 0.4646 0.042 Uiso 1 1 calc R
C19 C 0.47861(19) 0.4240(4) 0.5704(2) 0.0443(10) Uani 1 1 d .
H19 H 0.4547 0.4935 0.5836 0.053 Uiso 1 1 calc R
C20 C 0.5427(2) 0.4065(4) 0.5901(2) 0.0489(11) Uani 1 1 d .
H20 H 0.5697 0.4631 0.6203 0.059 Uiso 1 1 calc R
C21 C 0.50744(19) 0.2438(4) 0.5224(2) 0.0447(11) Uani 1 1 d .
H21 H 0.5057 0.1652 0.4964 0.054 Uiso 1 1 calc R

loop_
_atom_site_aniso_label
_atom_site_aniso_U_11
_atom_site_aniso_U_22
_atom_site_aniso_U_33
_atom_site_aniso_U_23
_atom_site_aniso_U_13
_atom_site_aniso_U_12
Cd1 0.02378(15) 0.02532(16) 0.02653(15) -0.00045(13) -0.00266(10) -0.00319(12)
N1 0.0372(19) 0.0292(17) 0.0278(16) 0.0026(14) 0.0090(14) 0.0055(15)
N2 0.047(2) 0.0223(16) 0.0216(16) 0.0002(14) 0.0056(14) 0.0025(15)
N4 0.0265(18) 0.0373(19) 0.061(2) -0.0042(18) 0.0064(17) -0.0008(16)
N3 0.0257(18) 0.0363(19) 0.050(2) 0.0061(17) 0.0079(15) -0.0035(16)
O1 0.0461(18) 0.0458(17) 0.0393(16) -0.0065(15) -0.0165(13) 0.0073(14)
O2 0.0447(17) 0.0539(18) 0.0340(12) 0.0008(13) -0.0142(12) -0.0124(15)
O3 0.0336(15) 0.0267(14) 0.0431(16) -0.0129(12) 0.0051(13) -0.0051(12)
O4 0.0382(16) 0.0347(15) 0.0479(16) -0.0056(13) 0.0173(13) -0.0157(13)
C1 0.066(3) 0.035(2) 0.053(3) -0.002(2) -0.028(2) -0.004(2)
C2 0.036(2) 0.036(2) 0.027(2) 0.0001(18) -0.0069(17) -0.0008(18)
C3 0.0238(19) 0.035(2) 0.0248(19) 0.0013(17) -0.0008(15) -0.0005(17)
C4 0.035(2) 0.044(2) 0.029(2) 0.005(2) -0.0035(17) 0.0040(19)
C5 0.043(3) 0.035(2) 0.043(2) 0.003(2) -0.0012(19) 0.005(2)
C6 0.027(2) 0.043(3) 0.036(2) -0.009(2) -0.0040(18) 0.0050(18)
C7 0.0191(18) 0.0198(18) 0.0255(18) 0.0003(16) -0.0021(14) 0.0013(15)
C8 0.029(2) 0.025(2) 0.0222(18) 0.0063(16) 0.0048(15) 0.0033(16)
C9 0.030(2) 0.019(2) 0.0286(19) -0.0025(16) -0.0033(16) 0.0054(15)
C10 0.026(2) 0.0194(19) 0.039(2) 0.0048(18) -0.0057(17) -0.0023(16)
C11 0.0176(17) 0.0261(19) 0.035(2) 0.0041(18) 0.0006(15) 0.0019(17)
C12 0.0224(18) 0.0246(19) 0.0249(18) -0.0037(17) 0.0034(15) 0.0044(16)
C13 0.026(2) 0.0217(19) 0.0229(19) 0.0043(17) -0.0061(15) -0.0014(16)
C14 0.052(3) 0.027(2) 0.027(2) -0.0008(18) -0.0018(18) 0.0075(19)
C15 0.052(3) 0.037(2) 0.048(3) 0.010(2) 0.022(2) 0.001(2)
C16 0.034(2) 0.048(3) 0.047(3) 0.003(2) 0.0180(19) 0.003(2)
C17 0.036(2) 0.027(2) 0.0270(19) -0.0047(18) 0.0073(17) -0.0012(17)
C18 0.025(2) 0.042(2) 0.038(2) 0.0075(19) 0.0044(17) -0.0042(17)
C19 0.038(3) 0.034(2) 0.062(3) -0.006(2) 0.012(2) -0.004(2)
C20 0.040(3) 0.053(3) 0.054(3) -0.008(2) 0.009(2) -0.014(2)
C21 0.038(2) 0.039(2) 0.057(3) -0.004(2) 0.008(2) 0.003(2)

loop_
_atom_type_symbol
_atom_type_description
_atom_type_scat_dispersion_real
_atom_type_scat_dispersion_imag
_atom_type_scat_source
C C 0.0033 0.0016 'International Tables Vol C Tables 4.2.6.8 and 6.1.1.4'
H H 0.0000 0.0000 'International Tables Vol C Tables 4.2.6.8 and 6.1.1.4'
Cd Cd -0.8075 1.2024 'International Tables Vol C Tables 4.2.6.8 and 6.1.1.4'
N N 0.0061 0.0033 'International Tables Vol C Tables 4.2.6.8 and 6.1.1.4'
O O 0.0106 0.0060 'International Tables Vol C Tables 4.2.6.8 and 6.1.1.4'

loop_
_geom_angle_atom_site_label_1
_geom_angle_atom_site_label_2
_geom_angle_atom_site_label_3
_geom_angle
_geom_angle_site_symmetry_1
_geom_angle_site_symmetry_3
N1 Cd1 O1 105.03(10) 1_545 .
N1 Cd1 O3 111.12(10) 1_545 .
O1 Cd1 O3 128.92(9) . .
N1 Cd1 N4 91.63(11) 1_545 3_445
O1 Cd1 N4 80.29(10) . 3_445
O3 Cd1 N4 131.67(9) . 3_445
N1 Cd1 O4 95.87(9) 1_545 .
O1 Cd1 O4 153.13(9) . .
O3 Cd1 O4 54.20(8) . .
N4 Cd1 O4 82.47(10) 3_445 .
N1 Cd1 O2 159.54(10) 1_545 .
O1 Cd1 O2 54.72(9) . .
O3 Cd1 O2 83.99(8) . .
N4 Cd1 O2 87.78(11) 3_445 .
O4 Cd1 O2 104.31(9) . .
N1 Cd1 O3 81.61(9) 1_545 7_546
O1 Cd1 O3 80.40(8) . 7_546
O3 Cd1 O3 70.81(9) . 7_546
N4 Cd1 O3 157.09(10) 3_445 7_546
O4 Cd1 O3 119.86(8) . 7_546
O2 Cd1 O3 91.05(9) . 7_546
N1 Cd1 C6 132.52(11) 1_545 .
O1 Cd1 C6 27.49(9) . .
O3 Cd1 C6 107.74(10) . .
N4 Cd1 C6 82.07(12) 3_445 .
O4 Cd1 C6 129.28(10) . .
O2 Cd1 C6 27.28(10) . .
O3 Cd1 C6 86.45(9) 7_546 .
N1 Cd1 C13 105.76(10) 1_545 .
O1 Cd1 C13 148.03(10) . .
O3 Cd1 C13 27.13(9) . .
N4 Cd1 C13 107.12(11) 3_445 .
O4 Cd1 C13 27.08(9) . .
O2 Cd1 C13 93.92(9) . .
O3 Cd1 C13 95.78(10) 7_546 .
C6 Cd1 C13 121.12(11) . .
C17 N1 C16 105.3(3) . .
C17 N1 Cd1 123.7(2) . 1_565
C16 N1 Cd1 128.6(3) . 1_565
C17 N2 C15 106.8(3) . .
C17 N2 C14 124.4(3) . .
C15 N2 C14 128.0(3) . .
C21 N4 C20 104.7(3) . .
C21 N4 Cd1 123.3(3) . 3
C20 N4 Cd1 126.8(3) . 3
C21 N3 C19 106.3(3) . .
C21 N3 C18 125.7(3) . .
C19 N3 C18 128.0(3) . .
C6 O1 Cd1 94.3(2) . .
C6 O2 Cd1 88.7(2) . .
C13 O3 Cd1 93.9(2) . .
C13 O3 Cd1 146.9(2) . 7_546
Cd1 O3 Cd1 109.19(9) . 7_546
C13 O4 Cd1 90.4(2) . .
C2 C1 C1 121.4(2) . 2
C2 C1 H1 119.3 . .
C1 C1 H1 119.3 2 .
C1 C2 C3 119.9(3) . .
C1 C2 C6 116.2(3) . .
C3 C2 C6 123.8(3) . .
C4 C3 C2 123.4(3) . .
C4 C3 C3 118.01(19) . 2
C2 C3 C3 118.58(19) . 2
C5 C4 C3 121.7(3) . .
C5 C4 H4 119.1 . .
C3 C4 H4 119.1 . .
C4 C5 C5 120.2(2) . 2
C4 C5 H5 119.9 . .
C5 C5 H5 119.9 2 .
O2 C6 O1 122.1(3) . .
O2 C6 C2 118.3(4) . .
O1 C6 C2 119.3(3) . .
O2 C6 Cd1 64.00(19) . .
O1 C6 Cd1 58.25(18) . .
C2 C6 Cd1 170.3(3) . .
C12 C7 C8 119.7(3) . .
C12 C7 C13 121.0(3) . .
C8 C7 C13 119.3(3) . .
C9 C8 C7 120.3(3) . .
C9 C8 H8 119.8 . .
C7 C8 H8 119.8 . .
C10 C9 C8 119.0(3) . .
C10 C9 C14 120.4(3) . .
C8 C9 C14 120.4(3) . .
C9 C10 C11 121.6(3) . .
C9 C10 H10 119.2 . .
C11 C10 H10 119.2 . .
C10 C11 C12 119.1(3) . .
C10 C11 C18 120.8(3) . .
C12 C11 C18 120.0(3) . .
C11 C12 C7 120.2(3) . .
C11 C12 H12 119.9 . .
C7 C12 H12 119.9 . .
O4 C13 O3 121.5(3) . .
O4 C13 C7 118.4(3) . .
O3 C13 C7 120.1(3) . .
O4 C13 Cd1 62.54(18) . .
O3 C13 Cd1 58.98(17) . .
C7 C13 Cd1 175.4(2) . .
N2 C14 C9 109.9(3) . .
N2 C14 H14A 109.7 . .
C9 C14 H14A 109.7 . .
N2 C14 H14B 109.7 . .
C9 C14 H14B 109.7 . .
H14A C14 H14B 108.2 . .
C16 C15 N2 107.2(3) . .
C16 C15 H15 126.4 . .
N2 C15 H15 126.4 . .
C15 C16 N1 109.3(4) . .
C15 C16 H16 125.3 . .
N1 C16 H16 125.3 . .
N1 C17 N2 111.3(3) . .
N1 C17 H17 124.3 . .
N2 C17 H17 124.3 . .
N3 C18 C11 112.7(3) . .
N3 C18 H18A 109.1 . .
C11 C18 H18A 109.1 . .
N3 C18 H18B 109.1 . .
C11 C18 H18B 109.1 . .
H18A C18 H18B 107.8 . .
C20 C19 N3 106.0(4) . .
C20 C19 H19 127.0 . .
N3 C19 H19 127.0 . .
N4 C20 C19 110.5(4) . .
N4 C20 H20 124.7 . .
C19 C20 H20 124.7 . .
N3 C21 N4 112.4(3) . .
N3 C21 H21 123.8 . .
N4 C21 H21 123.8 . .

loop_
_geom_bond_atom_site_label_1
_geom_bond_atom_site_label_2
_geom_bond_distance
_geom_bond_site_symmetry_2
Cd1 N1 2.257(3) 1_545
Cd1 O1 2.331(2) .
Cd1 O3 2.356(2) .
Cd1 N4 2.371(3) 3_445
Cd1 O4 2.434(2) .
Cd1 O2 2.458(2) .
Cd1 O3 2.550(2) 7_546
Cd1 C6 2.734(4) .
Cd1 C13 2.743(3) .
N1 C17 1.326(4) .
N1 C16 1.371(4) .
N1 Cd1 2.257(3) 1_565
N2 C17 1.336(4) .
N2 C15 1.363(5) .
N2 C14 1.464(4) .
N4 C21 1.339(5) .
N4 C20 1.352(5) .
N4 Cd1 2.371(3) 3
N3 C21 1.335(5) .
N3 C19 1.379(5) .
N3 C18 1.464(4) .
O1 C6 1.266(4) .
O2 C6 1.253(4) .
O3 C13 1.254(4) .
O3 Cd1 2.550(2) 7_546
O4 C13 1.249(4) .
C1 C2 1.354(5) .
C1 C1 1.390(7) 2
C1 H1 0.9300 .
C2 C3 1.429(4) .
C2 C6 1.523(5) .
C3 C4 1.415(4) .
C3 C3 1.436(6) 2
C4 C5 1.358(5) .
C4 H4 0.9300 .
C5 C5 1.398(7) 2
C5 H5 0.9300 .
C7 C12 1.388(4) .
C7 C8 1.390(4) .
C7 C13 1.507(4) .
C8 C9 1.389(4) .
C8 H8 0.9300 .
C9 C10 1.374(5) .
C9 C14 1.514(4) .
C10 C11 1.382(5) .
C10 H10 0.9300 .
C11 C12 1.387(4) .
C11 C18 1.522(5) .
C12 H12 0.9300 .
C14 H14A 0.9700 .
C14 H14B 0.9700 .
C15 C16 1.341(5) .
C15 H15 0.9300 .
C16 H16 0.9300 .
C17 H17 0.9300 .
C18 H18A 0.9700 .
C18 H18B 0.9700 .
C19 C20 1.366(5) .
C19 H19 0.9300 .
C20 H20 0.9300 .
C21 H21 0.9300 .

loop_
_geom_torsion_atom_site_label_1
_geom_torsion_atom_site_label_2
_geom_torsion_atom_site_label_3
_geom_torsion_atom_site_label_4
_geom_torsion
_geom_torsion_site_symmetry_1
_geom_torsion_site_symmetry_4
N1 Cd1 O1 C6 -179.4(2) 1_545 .
O3 Cd1 O1 C6 -45.3(3) . .
N4 Cd1 O1 C6 91.5(2) 3_445 .
O4 Cd1 O1 C6 40.7(3) . .
O2 Cd1 O1 C6 -2.7(2) . .
O3 Cd1 O1 C6 -100.9(2) 7_546 .
C13 Cd1 O1 C6 -15.4(3) . .
N1 Cd1 O2 C6 11.8(4) 1_545 .
O1 Cd1 O2 C6 2.7(2) . .
O3 Cd1 O2 C6 150.8(2) . .
N4 Cd1 O2 C6 -76.9(2) 3_445 .
O4 Cd1 O2 C6 -158.6(2) . .
O3 Cd1 O2 C6 80.2(2) 7_546 .
C13 Cd1 O2 C6 176.0(2) . .
N1 Cd1 O3 C13 -83.4(2) 1_545 .
O1 Cd1 O3 C13 144.61(18) . .
N4 Cd1 O3 C13 29.2(2) 3_445 .
O4 Cd1 O3 C13 -1.62(18) . .
O2 Cd1 O3 C13 110.9(2) . .
O3 Cd1 O3 C13 -155.9(2) 7_546 .
C6 Cd1 O3 C13 124.5(2) . .
N1 Cd1 O3 Cd1 72.54(11) 1_545 7_546
O1 Cd1 O3 Cd1 -59.47(14) . 7_546
N4 Cd1 O3 Cd1 -174.84(11) 3_445 7_546
O4 Cd1 O3 Cd1 154.30(14) . 7_546
O2 Cd1 O3 Cd1 -93.22(10) . 7_546
O3 Cd1 O3 Cd1 0.0 7_546 7_546
C6 Cd1 O3 Cd1 -79.63(12) . 7_546
C13 Cd1 O3 Cd1 155.9(2) . 7_546
N1 Cd1 O4 C13 113.5(2) 1_545 .
O1 Cd1 O4 C13 -105.2(3) . .
O3 Cd1 O4 C13 1.62(18) . .
N4 Cd1 O4 C13 -155.6(2) 3_445 .
O2 Cd1 O4 C13 -69.9(2) . .
O3 Cd1 O4 C13 29.8(2) 7_546 .
C6 Cd1 O4 C13 -82.4(2) . .
C1 C1 C2 C3 3.0(8) 2 .
C1 C1 C2 C6 -174.6(6) 2 .
C1 C2 C3 C4 178.4(4) . .
C6 C2 C3 C4 -4.2(6) . .
C1 C2 C3 C3 0.4(7) . 2
C6 C2 C3 C3 177.8(4) . 2
C2 C3 C4 C5 -179.1(4) . .
C3 C3 C4 C5 -1.1(6) 2 .
C3 C4 C5 C5 -0.1(7) . 2
Cd1 O2 C6 O1 -4.8(4) . .
Cd1 O2 C6 C2 169.4(3) . .
Cd1 O1 C6 O2 5.1(4) . .
Cd1 O1 C6 C2 -169.1(3) . .
C1 C2 C6 O2 -19.9(6) . .
C3 C2 C6 O2 162.7(4) . .
C1 C2 C6 O1 154.6(4) . .
C3 C2 C6 O1 -22.9(6) . .
C1 C2 C6 Cd1 81.6(17) . .
C3 C2 C6 Cd1 -95.8(17) . .
N1 Cd1 C6 O2 -174.4(2) 1_545 .
O1 Cd1 C6 O2 -175.2(4) . .
O3 Cd1 C6 O2 -30.7(2) . .
N4 Cd1 C6 O2 100.6(2) 3_445 .
O4 Cd1 C6 O2 27.2(3) . .
O3 Cd1 C6 O2 -99.2(2) 7_546 .
C13 Cd1 C6 O2 -4.6(3) . .
N1 Cd1 C6 O1 0.7(3) 1_545 .
O3 Cd1 C6 O1 144.5(2) . .
N4 Cd1 C6 O1 -84.2(2) 3_445 .
O4 Cd1 C6 O1 -157.63(19) . .
O2 Cd1 C6 O1 175.2(4) . .
O3 Cd1 C6 O1 75.9(2) 7_546 .
C13 Cd1 C6 O1 170.6(2) . .
N1 Cd1 C6 C2 79.2(17) 1_545 .
O1 Cd1 C6 C2 78.5(17) . .
O3 Cd1 C6 C2 -137.0(17) . .
N4 Cd1 C6 C2 -5.7(17) 3_445 .
O4 Cd1 C6 C2 -79.2(17) . .
O2 Cd1 C6 C2 -106.4(17) . .
O3 Cd1 C6 C2 154.4(17) 7_546 .
C13 Cd1 C6 C2 -111.0(17) . .
C12 C7 C8 C9 0.3(5) . .
C13 C7 C8 C9 -178.6(3) . .
C7 C8 C9 C10 1.5(5) . .
C7 C8 C9 C14 176.8(3) . .
C8 C9 C10 C11 -2.1(5) . .
C14 C9 C10 C11 -177.5(3) . .
C9 C10 C11 C12 1.0(5) . .
C9 C10 C11 C18 179.1(3) . .
C10 C11 C12 C7 0.9(5) . .
C18 C11 C12 C7 -177.2(3) . .
C8 C7 C12 C11 -1.5(5) . .
C13 C7 C12 C11 177.4(3) . .
Cd1 O4 C13 O3 -2.9(3) . .
Cd1 O4 C13 C7 174.9(2) . .
Cd1 O3 C13 O4 3.0(3) . .
Cd1 O3 C13 O4 -132.1(4) 7_546 .
Cd1 O3 C13 C7 -174.8(2) . .
Cd1 O3 C13 C7 50.1(5) 7_546 .
Cd1 O3 C13 Cd1 -135.1(4) 7_546 .
C12 C7 C13 O4 -164.8(3) . .
C8 C7 C13 O4 14.0(4) . .
C12 C7 C13 O3 13.0(5) . .
C8 C7 C13 O3 -168.1(3) . .
C12 C7 C13 Cd1 -64(3) . .
C8 C7 C13 Cd1 115(3) . .
N1 Cd1 C13 O4 -71.4(2) 1_545 .
O1 Cd1 C13 O4 124.6(2) . .
O3 Cd1 C13 O4 -177.1(3) . .
N4 Cd1 C13 O4 25.3(2) 3_445 .
O2 Cd1 C13 O4 114.2(2) . .
O3 Cd1 C13 O4 -154.3(2) 7_546 .
C6 Cd1 C13 O4 116.3(2) . .
N1 Cd1 C13 O3 105.68(19) 1_545 .
O1 Cd1 C13 O3 -58.3(3) . .
N4 Cd1 C13 O3 -157.55(19) 3_445 .
O4 Cd1 C13 O3 177.1(3) . .
O2 Cd1 C13 O3 -68.67(19) . .
O3 Cd1 C13 O3 22.8(2) 7_546 .
C6 Cd1 C13 O3 -66.6(2) . .
N1 Cd1 C13 C7 -175(3) 1_545 .
O1 Cd1 C13 C7 21(3) . .
O3 Cd1 C13 C7 79(3) . .
N4 Cd1 C13 C7 -78(3) 3_445 .
O4 Cd1 C13 C7 -104(3) . .
O2 Cd1 C13 C7 11(3) . .
O3 Cd1 C13 C7 102(3) 7_546 .
C6 Cd1 C13 C7 13(3) . .
C17 N2 C14 C9 -71.2(4) . .
C15 N2 C14 C9 96.9(4) . .
C10 C9 C14 N2 86.9(4) . .
C8 C9 C14 N2 -88.4(4) . .
C17 N2 C15 C16 -1.1(4) . .
C14 N2 C15 C16 -170.9(3) . .
N2 C15 C16 N1 1.1(4) . .
C17 N1 C16 C15 -0.7(4) . .
Cd1 N1 C16 C15 162.2(2) 1_565 .
C16 N1 C17 N2 0.0(4) . .
Cd1 N1 C17 N2 -164.0(2) 1_565 .
C15 N2 C17 N1 0.7(4) . .
C14 N2 C17 N1 170.9(3) . .
C21 N3 C18 C11 106.4(4) . .
C19 N3 C18 C11 -76.2(5) . .
C10 C11 C18 N3 57.2(4) . .
C12 C11 C18 N3 -124.8(3) . .
C21 N3 C19 C20 -0.2(4) . .
C18 N3 C19 C20 -178.0(4) . .
C21 N4 C20 C19 -1.4(5) . .
Cd1 N4 C20 C19 153.5(3) 3 .
N3 C19 C20 N4 1.0(5) . .
C19 N3 C21 N4 -0.6(5) . .
C18 N3 C21 N4 177.2(3) . .
C20 N4 C21 N3 1.2(5) . .
Cd1 N4 C21 N3 -154.8(3) 3 .
